data_7154455
loop_
_publ_author_name
'Essa, Ali H.'
'Lerrick, Reinner I.'
'\,Cift\,ci, E\,ce'
'Harrington, Ross W.'
'Waddell, Paul G.'
'Clegg, William'
'Hall, Michael J.'

_publ_section_title
;
 Grignard-mediated reduction of 2,2,2-trichloro-1-arylethanones.
;
_journal_issue 20
_journal_name_full 'Organic &amp; biomolecular chemistry'
_journal_page_first 5793
_journal_page_last 5803
_journal_paper_doi 10.1039/c5ob00541h
_journal_volume 13
_journal_year 2015
_chemical_formula_moiety 'C14 H11 Cl N2 O4'
_chemical_formula_sum 'C14 H11 Cl N2 O4'
_chemical_formula_weight 306.70
_chemical_name_systematic '((2R*,3R*)-2-chloro-3-(4-nitrophenyl)oxiran-2-yl)(1-methyl-1H-pyrrol-2-yl)methanone '
_space_group_crystal_system monoclinic
_space_group_IT_number 14
_space_group_name_Hall '-P 2yn'
_space_group_name_H-M_alt 'P 1 21/n 1'
_symmetry_space_group_name_Hall '-P 2yn'
_symmetry_space_group_name_H-M 'P 1 21/n 1'
_atom_sites_solution_hydrogens geom
_atom_sites_solution_primary direct
_audit_creation_date 2014-07-30
_audit_creation_method
;
Olex2 1.2-alpha
(compiled 2014.07.22 svn.r2960 for OlexSys, GUI svn.r4862)
;
_audit_update_record
;
2014-08-20 deposited with the CCDC.
2015-04-16 downloaded from the CCDC.
;
_cell_angle_alpha 90
_cell_angle_beta 116.111(6)
_cell_angle_gamma 90
_cell_formula_units_Z 4
_cell_length_a 8.4142(4)
_cell_length_b 21.2032(8)
_cell_length_c 8.5672(4)
_cell_measurement_reflns_used 5809
_cell_measurement_temperature 150.0
_cell_measurement_theta_max 28.5389
_cell_measurement_theta_min 2.8563
_cell_volume 1372.47(13)
_computing_cell_refinement
;
CrysAlisPro, Agilent Technologies,
Version 1.171.35.21 (release 20-01-2012 CrysAlis171 .NET)
(compiled Jan 23 2012,18:06:46)
;
_computing_data_collection
;
CrysAlisPro, Agilent Technologies,
Version 1.171.35.21 (release 20-01-2012 CrysAlis171 .NET)
(compiled Jan 23 2012,18:06:46)
;
_computing_data_reduction
;
CrysAlisPro, Agilent Technologies,
Version 1.171.35.21 (release 20-01-2012 CrysAlis171 .NET)
(compiled Jan 23 2012,18:06:46)
;
_computing_molecular_graphics 'Olex2 (Dolomanov et al., 2009)'
_computing_publication_material 'Olex2 (Dolomanov et al., 2009)'
_computing_structure_refinement 'XL (Sheldrick, 2008)'
_computing_structure_solution 'XT (Sheldrick, 2008)'
_diffrn_ambient_temperature 150.0
_diffrn_detector_area_resol_mean 10.3968
_diffrn_measured_fraction_theta_full 0.986
_diffrn_measured_fraction_theta_max 0.868
_diffrn_measurement_details
;
  1 omega  -39.00  -12.00   1.0000   20.0000
omega____ theta____ kappa____ phi______ frames
    -       -8.2632  102.0000 -137.0000 27

  2 omega  -82.00  -50.00   1.0000   20.0000
omega____ theta____ kappa____ phi______ frames
    -       -8.2632  -57.0000  120.0000 32

  3 omega  -18.00   88.00   1.0000   20.0000
omega____ theta____ kappa____ phi______ frames
    -        9.9038   77.0000 -180.0000 106

  4 omega   -3.00   23.00   1.0000   20.0000
omega____ theta____ kappa____ phi______ frames
    -        9.9038  -99.0000  150.0000 26

  5 omega   20.00   48.00   1.0000   20.0000
omega____ theta____ kappa____ phi______ frames
    -        9.9038   57.0000  120.0000 28

  6 omega   -8.00   49.00   1.0000   20.0000
omega____ theta____ kappa____ phi______ frames
    -        9.9038   38.0000   90.0000 57

  7 omega   17.00   46.00   1.0000   20.0000
omega____ theta____ kappa____ phi______ frames
    -        9.9038  -99.0000   90.0000 29

  8 omega  -16.00   85.00   1.0000   20.0000
omega____ theta____ kappa____ phi______ frames
    -        9.9038   38.0000    0.0000 101
;
_diffrn_measurement_device_type 'Xcalibur, Atlas, Gemini ultra'
_diffrn_measurement_method '\w scans'
_diffrn_orient_matrix_UB_11 -0.0184157000
_diffrn_orient_matrix_UB_12 -0.0315988000
_diffrn_orient_matrix_UB_13 0.0137360000
_diffrn_orient_matrix_UB_21 0.0912128000
_diffrn_orient_matrix_UB_22 -0.0050279000
_diffrn_orient_matrix_UB_23 0.0546594000
_diffrn_orient_matrix_UB_31 -0.0126800000
_diffrn_orient_matrix_UB_32 0.0097336000
_diffrn_orient_matrix_UB_33 0.0729432000
_diffrn_radiation_monochromator graphite
_diffrn_radiation_type MoK\a
_diffrn_radiation_wavelength 0.71073
_diffrn_reflns_av_R_equivalents 0.0232
_diffrn_reflns_av_unetI/netI 0.0191
_diffrn_reflns_laue_measured_fraction_full 0.986
_diffrn_reflns_laue_measured_fraction_max 0.868
_diffrn_reflns_limit_h_max 10
_diffrn_reflns_limit_h_min -11
_diffrn_reflns_limit_k_max 28
_diffrn_reflns_limit_k_min -25
_diffrn_reflns_limit_l_max 11
_diffrn_reflns_limit_l_min -11
_diffrn_reflns_number 14096
_diffrn_reflns_point_group_measured_fraction_full 0.986
_diffrn_reflns_point_group_measured_fraction_max 0.868
_diffrn_reflns_theta_full 26.000
_diffrn_reflns_theta_max 28.602
_diffrn_reflns_theta_min 2.862
_diffrn_source 'Enhance (Mo) X-ray Source'
_exptl_absorpt_coefficient_mu 0.296
_exptl_absorpt_correction_T_max 1.00000
_exptl_absorpt_correction_T_min 0.92403
_exptl_absorpt_correction_type multi-scan
_exptl_absorpt_process_details
;
CrysAlisPro, Agilent Technologies,
Version 1.171.35.21 (release 20-01-2012 CrysAlis171 .NET)
(compiled Jan 23 2012,18:06:46)
Empirical absorption correction using spherical harmonics,
 implemented in SCALE3 ABSPACK scaling algorithm.
;
_exptl_crystal_colour 'clear light colourless'
_exptl_crystal_colour_lustre clear
_exptl_crystal_colour_modifier light
_exptl_crystal_colour_primary colourless
_exptl_crystal_density_diffrn 1.484
_exptl_crystal_description plate
_exptl_crystal_F_000 632
_exptl_crystal_size_max 0.34
_exptl_crystal_size_mid 0.3
_exptl_crystal_size_min 0.03
_refine_diff_density_max 0.300
_refine_diff_density_min -0.338
_refine_diff_density_rms 0.044
_refine_ls_extinction_method none
_refine_ls_goodness_of_fit_ref 1.072
_refine_ls_hydrogen_treatment constr
_refine_ls_matrix_type full
_refine_ls_number_parameters 220
_refine_ls_number_reflns 3057
_refine_ls_number_restraints 21
_refine_ls_restrained_S_all 1.074
_refine_ls_R_factor_all 0.0429
_refine_ls_R_factor_gt 0.0369
_refine_ls_shift/su_max 0.001
_refine_ls_shift/su_mean 0.000
_refine_ls_structure_factor_coef Fsqd
_refine_ls_weighting_details 'w=1/[\s^2^(Fo^2^)+(0.0322P)^2^+0.8344P] where P=(Fo^2^+2Fc^2^)/3'
_refine_ls_weighting_scheme calc
_refine_ls_wR_factor_gt 0.0853
_refine_ls_wR_factor_ref 0.0888
_reflns_Friedel_coverage 0.000
_reflns_number_gt 2729
_reflns_number_total 3057
_reflns_threshold_expression 'I > 2\s(I)'
_cod_data_source_file c5ob00541h2.cif
_cod_data_source_block mjh130005
_cod_depositor_comments 'Adding full bibliography for 7154444--7154457.cif.'
_cod_original_cell_volume 1372.47(12)
_cod_database_code 7154455
_shelxl_version_number 2014-3
_shelx_space_group_comment
;
The symmetry employed for this shelxl refinement is uniquely defined
by the following loop, which should always be used as a source of
symmetry information in preference to the above space-group names.
They are only intended as comments.
;
_shelx_estimated_absorpt_t_max 0.991
_shelx_estimated_absorpt_t_min 0.906
_reflns_odcompleteness_completeness 99.72
_reflns_odcompleteness_iscentric 1
_reflns_odcompleteness_theta 24.97
_olex2_refinement_description
;
1. Fixed Uiso
 At 1.2 times of:
  All C(H) groups, All C(H,H) groups
 At 1.5 times of:
  All C(H,H,H) groups
2. Restrained distances
 C7-C6A \\sim C7-C6
 with sigma of 0.02
 O2A-C8 \\sim O2-C8
 with sigma of 0.02
 O2-C7 \\sim O2A-C7
 with sigma of 0.02
3. Uiso/Uaniso restraints and constraints
Uanis(O2) = Uanis(O2A)
Uanis(O1) = Uanis(O1A)
Uanis(C6) = Uanis(C6A)
Uanis(C5) = Uanis(C5A)
Uanis(C4) = Uanis(C4A)
Uanis(C3) = Uanis(C3A)
Uanis(C2) = Uanis(C2A)
Uanis(N1) = Uanis(N1A)
Uanis(C1) = Uanis(C1A)
4. Same fragment restrains
{O1, C6, C5, C4, C3, C2, N1, C1}
as
{O1A, C6A, C5A, C4A, C3A, C2A, N1A, C1A}
5. Others
 Sof(H8B)=Sof(O1A)=Sof(C6A)=Sof(C5A)=Sof(C4A)=Sof(H4A)=Sof(C3A)=Sof(H3A)=
 Sof(C2A)=Sof(H2A)=Sof(N1A)=Sof(C1A)=Sof(H1AA)=Sof(H1AB)=Sof(H1AC)=Sof(O2A)=1-
 FVAR(1)
 Sof(O1)=Sof(C6)=Sof(C5)=Sof(C4)=Sof(H4)=Sof(C3)=Sof(H3)=Sof(C2)=Sof(H2)=
 Sof(N1)=Sof(C1)=Sof(H1A)=Sof(H1B)=Sof(H1C)=Sof(O2)=Sof(H8A)=FVAR(1)
6.a Ternary CH refined with riding coordinates:
 C8(H8A), C8(H8B)
6.b Aromatic/amide H refined with riding coordinates:
 C4(H4), C3(H3), C2(H2), C10(H10), C11(H11), C13(H13), C14(H14), C4A(H4A),
 C3A(H3A), C2A(H2A)
6.c Idealised Me refined as rotating group:
 C1(H1A,H1B,H1C), C1A(H1AA,H1AB,H1AC)
;
_olex2_submission_special_instructions 'No special instructions were received'

loop_
_space_group_symop_operation_xyz
'x, y, z'
'-x+1/2, y+1/2, -z+1/2'
'-x, -y, -z'
'x-1/2, -y-1/2, z-1/2'

loop_
_atom_site_label
_atom_site_type_symbol
_atom_site_fract_x
_atom_site_fract_y
_atom_site_fract_z
_atom_site_U_iso_or_equiv
_atom_site_adp_type
_atom_site_occupancy
_atom_site_site_symmetry_order
_atom_site_calc_flag
_atom_site_refinement_flags_posn
_atom_site_refinement_flags_occupancy
_atom_site_disorder_assembly
_atom_site_disorder_group
Cl Cl 0.68010(5) 0.11282(2) 0.18412(5) 0.03262(13) Uani 1 1 d . . . .
O1 O 0.88041(16) 0.04936(6) 0.59613(17) 0.0334(3) Uani 0.9347(13) 1 d . P A 1
C6 C 0.8851(2) 0.10017(8) 0.5320(2) 0.0219(3) Uani 0.9347(13) 1 d . P A 1
C5 C 1.0401(2) 0.13732(14) 0.5698(8) 0.0225(4) Uani 0.9347(13) 1 d . P A 1
C4 C 1.0528(2) 0.19701(8) 0.5081(2) 0.0292(4) Uani 0.9347(13) 1 d . P A 1
H4 H 0.9572 0.2217 0.4288 0.035 Uiso 0.9347(13) 1 calc R P A 1
C3 C 1.2311(4) 0.21387(19) 0.5838(9) 0.0351(5) Uani 0.9347(13) 1 d . P A 1
H3 H 1.2795 0.2521 0.5659 0.042 Uiso 0.9347(13) 1 calc R P A 1
C2 C 1.3239(2) 0.16458(9) 0.6895(2) 0.0306(4) Uani 0.9347(13) 1 d . P A 1
H2 H 1.4486 0.1633 0.7570 0.037 Uiso 0.9347(13) 1 calc R P A 1
N1 N 1.21042(18) 0.11836(7) 0.68239(18) 0.0244(3) Uani 0.9347(13) 1 d . P A 1
C1 C 1.2643(3) 0.05857(9) 0.7730(3) 0.0336(6) Uani 0.9347(13) 1 d . P A 1
H1A H 1.2234 0.0562 0.8638 0.050 Uiso 0.9347(13) 1 calc GR P A 1
H1B H 1.3936 0.0552 0.8261 0.050 Uiso 0.9347(13) 1 calc GR P A 1
H1C H 1.2121 0.0239 0.6904 0.050 Uiso 0.9347(13) 1 calc GR P A 1
N2 N -0.15718(17) 0.11562(7) -0.08865(17) 0.0267(3) Uani 1 1 d . . . .
O2 O 0.65755(15) 0.18683(6) 0.43074(16) 0.0299(3) Uani 0.9347(13) 1 d . P A 1
O3 O -0.23883(15) 0.06624(6) -0.10558(15) 0.0348(3) Uani 1 1 d . . . .
O4 O -0.22329(16) 0.16313(6) -0.17501(15) 0.0371(3) Uani 1 1 d . . . .
C7 C 0.7095(2) 0.12737(7) 0.39732(19) 0.0217(3) Uani 1 1 d . . . .
C8 C 0.5539(2) 0.13188(8) 0.4309(2) 0.0248(3) Uani 1 1 d . . . .
H8A H 0.5714 0.1171 0.5482 0.030 Uiso 0.9347(13) 1 calc R P A 1
H8B H 0.5687 0.1620 0.5261 0.030 Uiso 0.0653(13) 1 calc R P A 2
C9 C 0.3697(2) 0.12790(8) 0.29175(19) 0.0232(3) Uani 1 1 d . . . .
C10 C 0.3000(2) 0.17462(8) 0.1662(2) 0.0279(3) Uani 1 1 d . . . .
H10 H 0.3714 0.2094 0.1666 0.034 Uiso 1 1 calc R . . .
C11 C 0.1265(2) 0.17054(8) 0.0403(2) 0.0277(3) Uani 1 1 d . . . .
H11 H 0.0768 0.2025 -0.0455 0.033 Uiso 1 1 calc R . . .
C12 C 0.02750(19) 0.11906(7) 0.04235(19) 0.0224(3) Uani 1 1 d . . . .
C13 C 0.0933(2) 0.07166(7) 0.1644(2) 0.0254(3) Uani 1 1 d . . . .
H13 H 0.0220 0.0365 0.1617 0.030 Uiso 1 1 calc R . . .
C14 C 0.2660(2) 0.07677(8) 0.2908(2) 0.0263(3) Uani 1 1 d . . . .
H14 H 0.3141 0.0451 0.3776 0.032 Uiso 1 1 calc R . . .
O1A O 0.866(2) 0.2194(7) 0.452(2) 0.0334(3) Uani 0.0653(13) 1 d . P A 2
C6A C 0.8793(18) 0.1632(7) 0.480(3) 0.0219(3) Uani 0.0653(13) 1 d . P A 2
C5A C 1.037(2) 0.1280(17) 0.581(12) 0.0225(4) Uani 0.0653(13) 1 d . P A 2
C4A C 1.056(2) 0.0658(8) 0.641(3) 0.0292(4) Uani 0.0653(13) 1 d . P A 2
H4A H 0.9627 0.0374 0.6258 0.035 Uiso 0.0653(13) 1 calc R P A 2
C3A C 1.239(3) 0.0530(11) 0.727(6) 0.0351(5) Uani 0.0653(13) 1 d . P A 2
H3A H 1.2928 0.0134 0.7711 0.042 Uiso 0.0653(13) 1 calc R P A 2
C2A C 1.324(2) 0.1096(9) 0.736(3) 0.0306(4) Uani 0.0653(13) 1 d . P A 2
H2A H 1.4478 0.1161 0.7987 0.037 Uiso 0.0653(13) 1 calc R P A 2
N1A N 1.207(2) 0.1536(8) 0.646(2) 0.0244(3) Uani 0.0653(13) 1 d . P A 2
C1A C 1.249(6) 0.214(3) 0.589(13) 0.0336(6) Uani 0.0653(13) 1 d . P A 2
H1AA H 1.1823 0.2172 0.4623 0.050 Uiso 0.0653(13) 1 calc GR P A 2
H1AB H 1.3764 0.2153 0.6208 0.050 Uiso 0.0653(13) 1 calc GR P A 2
H1AC H 1.2176 0.2483 0.6449 0.050 Uiso 0.0653(13) 1 calc GR P A 2
O2A O 0.659(2) 0.0797(6) 0.487(2) 0.0299(3) Uani 0.0653(13) 1 d . P A 2

loop_
_atom_site_aniso_label
_atom_site_aniso_U_11
_atom_site_aniso_U_22
_atom_site_aniso_U_33
_atom_site_aniso_U_23
_atom_site_aniso_U_13
_atom_site_aniso_U_12
Cl 0.0277(2) 0.0497(3) 0.02049(19) -0.00006(17) 0.01061(15) 0.00379(17)
O1 0.0260(7) 0.0319(7) 0.0374(7) 0.0115(6) 0.0096(5) -0.0005(5)
C6 0.0201(8) 0.0251(8) 0.0200(7) -0.0010(6) 0.0084(6) 0.0009(6)
C5 0.0193(7) 0.0248(12) 0.0218(12) -0.0015(11) 0.0076(6) 0.0007(6)
C4 0.0265(9) 0.0262(9) 0.0324(9) 0.0011(7) 0.0108(7) -0.0006(7)
C3 0.0309(13) 0.0318(10) 0.0439(13) -0.0039(9) 0.0176(14) -0.0096(10)
C2 0.0191(9) 0.0380(10) 0.0333(9) -0.0101(8) 0.0101(7) -0.0067(7)
N1 0.0192(7) 0.0283(8) 0.0232(7) -0.0037(6) 0.0070(6) -0.0001(6)
C1 0.0247(9) 0.0338(10) 0.0326(13) 0.0018(9) 0.0038(8) 0.0059(8)
N2 0.0198(6) 0.0386(8) 0.0198(6) -0.0071(6) 0.0071(5) 0.0011(6)
O2 0.0212(6) 0.0268(6) 0.0355(7) -0.0073(5) 0.0068(5) 0.0004(5)
O3 0.0252(6) 0.0438(7) 0.0322(6) -0.0113(5) 0.0096(5) -0.0095(5)
O4 0.0254(6) 0.0443(7) 0.0294(6) 0.0020(6) 0.0009(5) 0.0075(5)
C7 0.0212(7) 0.0231(7) 0.0191(7) -0.0014(6) 0.0074(6) -0.0010(6)
C8 0.0197(7) 0.0332(8) 0.0198(7) -0.0019(6) 0.0070(6) -0.0001(6)
C9 0.0184(7) 0.0308(8) 0.0196(7) -0.0023(6) 0.0076(6) 0.0008(6)
C10 0.0230(8) 0.0278(8) 0.0290(8) 0.0018(7) 0.0077(6) -0.0042(6)
C11 0.0253(8) 0.0275(8) 0.0240(8) 0.0049(6) 0.0051(6) 0.0014(6)
C12 0.0160(7) 0.0305(8) 0.0186(7) -0.0042(6) 0.0055(6) 0.0007(6)
C13 0.0219(8) 0.0255(8) 0.0288(8) 0.0003(6) 0.0112(6) -0.0019(6)
C14 0.0224(8) 0.0297(8) 0.0253(8) 0.0053(6) 0.0090(6) 0.0031(6)
O1A 0.0260(7) 0.0319(7) 0.0374(7) 0.0115(6) 0.0096(5) -0.0005(5)
C6A 0.0201(8) 0.0251(8) 0.0200(7) -0.0010(6) 0.0084(6) 0.0009(6)
C5A 0.0193(7) 0.0248(12) 0.0218(12) -0.0015(11) 0.0076(6) 0.0007(6)
C4A 0.0265(9) 0.0262(9) 0.0324(9) 0.0011(7) 0.0108(7) -0.0006(7)
C3A 0.0309(13) 0.0318(10) 0.0439(13) -0.0039(9) 0.0176(14) -0.0096(10)
C2A 0.0191(9) 0.0380(10) 0.0333(9) -0.0101(8) 0.0101(7) -0.0067(7)
N1A 0.0192(7) 0.0283(8) 0.0232(7) -0.0037(6) 0.0070(6) -0.0001(6)
C1A 0.0247(9) 0.0338(10) 0.0326(13) 0.0018(9) 0.0038(8) 0.0059(8)
O2A 0.0212(6) 0.0268(6) 0.0355(7) -0.0073(5) 0.0068(5) 0.0004(5)

loop_
_atom_type_symbol
_atom_type_description
_atom_type_scat_dispersion_real
_atom_type_scat_dispersion_imag
_atom_type_scat_source
C C 0.0033 0.0016 'International Tables Vol C Tables 4.2.6.8 and 6.1.1.4'
H H 0.0000 0.0000 'International Tables Vol C Tables 4.2.6.8 and 6.1.1.4'
O O 0.0106 0.0060 'International Tables Vol C Tables 4.2.6.8 and 6.1.1.4'
Cl Cl 0.1484 0.1585 'International Tables Vol C Tables 4.2.6.8 and 6.1.1.4'
N N 0.0061 0.0033 'International Tables Vol C Tables 4.2.6.8 and 6.1.1.4'

loop_
_geom_angle_atom_site_label_1
_geom_angle_atom_site_label_2
_geom_angle_atom_site_label_3
_geom_angle
O1 C6 C5 126.22(16)
O1 C6 C7 117.47(14)
C5 C6 C7 116.31(15)
C4 C5 C6 128.86(17)
N1 C5 C6 123.78(18)
N1 C5 C4 107.35(16)
C5 C4 H4 126.2
C3 C4 C5 107.65(19)
C3 C4 H4 126.2
C4 C3 H3 126.5
C2 C3 C4 107.08(18)
C2 C3 H3 126.5
C3 C2 H2 125.2
N1 C2 C3 109.61(18)
N1 C2 H2 125.2
C5 N1 C1 127.46(16)
C2 N1 C5 108.31(16)
C2 N1 C1 124.17(16)
N1 C1 H1A 109.5
N1 C1 H1B 109.5
N1 C1 H1C 109.5
H1A C1 H1B 109.5
H1A C1 H1C 109.5
H1B C1 H1C 109.5
O3 N2 O4 123.20(13)
O3 N2 C12 118.93(13)
O4 N2 C12 117.86(13)
C7 O2 C8 61.43(10)
C6 C7 Cl 111.37(11)
O2 C7 Cl 117.06(11)
O2 C7 C6 117.90(12)
O2 C7 C8 61.00(10)
C8 C7 Cl 119.13(11)
C8 C7 C6 121.79(13)
C8 C7 C6A 128.9(8)
C6A C7 Cl 104.4(8)
O2A C7 Cl 119.4(7)
O2A C7 C8 56.0(6)
O2A C7 C6A 123.3(10)
O2 C8 C7 57.56(10)
O2 C8 H8A 115.4
O2 C8 C9 117.32(13)
C7 C8 H8A 115.4
C7 C8 H8B 113.7
C7 C8 C9 123.19(13)
C9 C8 H8A 115.4
C9 C8 H8B 113.7
O2A C8 C7 61.3(6)
O2A C8 H8B 113.7
O2A C8 C9 121.5(7)
C10 C9 C8 121.15(14)
C10 C9 C14 120.15(14)
C14 C9 C8 118.69(14)
C9 C10 H10 120.0
C11 C10 C9 120.00(15)
C11 C10 H10 120.0
C10 C11 H11 120.8
C12 C11 C10 118.41(14)
C12 C11 H11 120.8
C11 C12 N2 118.24(14)
C11 C12 C13 122.97(14)
C13 C12 N2 118.77(14)
C12 C13 H13 121.0
C12 C13 C14 118.01(14)
C14 C13 H13 121.0
C9 C14 H14 119.8
C13 C14 C9 120.45(14)
C13 C14 H14 119.8
O1A C6A C7 114.8(12)
O1A C6A C5A 127.9(15)
C5A C6A C7 117.3(14)
C4A C5A C6A 129.7(15)
C4A C5A N1A 106.7(10)
N1A C5A C6A 123.5(14)
C5A C4A H4A 126.3
C5A C4A C3A 107.3(11)
C3A C4A H4A 126.3
C4A C3A H3A 126.9
C2A C3A C4A 106.3(11)
C2A C3A H3A 126.9
C3A C2A H2A 124.8
N1A C2A C3A 110.3(11)
N1A C2A H2A 124.8
C5A N1A C1A 124.1(18)
C2A N1A C5A 108.9(10)
C2A N1A C1A 125.7(18)
N1A C1A H1AA 109.5
N1A C1A H1AB 109.5
N1A C1A H1AC 109.5
H1AA C1A H1AB 109.5
H1AA C1A H1AC 109.5
H1AB C1A H1AC 109.5
C8 O2A C7 62.7(5)

loop_
_geom_bond_atom_site_label_1
_geom_bond_atom_site_label_2
_geom_bond_distance
Cl C7 1.7593(15)
O1 C6 1.218(2)
C6 C5 1.434(2)
C6 C7 1.532(2)
C5 C4 1.393(3)
C5 N1 1.389(2)
C4 H4 0.9500
C4 C3 1.394(4)
C3 H3 0.9500
C3 C2 1.378(4)
C2 H2 0.9500
C2 N1 1.351(2)
N1 C1 1.451(2)
C1 H1A 0.9800
C1 H1B 0.9800
C1 H1C 0.9800
N2 O3 1.2255(18)
N2 O4 1.2285(18)
N2 C12 1.4644(19)
O2 C7 1.4045(19)
O2 C8 1.456(2)
C7 C8 1.462(2)
C7 C6A 1.493(14)
C7 O2A 1.443(14)
C8 H8A 1.0000
C8 H8B 1.0000
C8 C9 1.485(2)
C8 O2A 1.365(13)
C9 C10 1.388(2)
C9 C14 1.389(2)
C10 H10 0.9500
C10 C11 1.384(2)
C11 H11 0.9500
C11 C12 1.378(2)
C12 C13 1.378(2)
C13 H13 0.9500
C13 C14 1.383(2)
C14 H14 0.9500
O1A C6A 1.211(15)
C6A C5A 1.431(14)
C5A C4A 1.400(16)
C5A N1A 1.403(16)
C4A H4A 0.9500
C4A C3A 1.411(17)
C3A H3A 0.9500
C3A C2A 1.383(17)
C2A H2A 0.9500
C2A N1A 1.328(15)
N1A C1A 1.459(16)
C1A H1AA 0.9800
C1A H1AB 0.9800
C1A H1AC 0.9800

loop_
_geom_torsion_atom_site_label_1
_geom_torsion_atom_site_label_2
_geom_torsion_atom_site_label_3
_geom_torsion_atom_site_label_4
_geom_torsion
O1_a C6_a C5_a N1_a 2.8(8)
C7 C6 C5 N1 -176.9(4)
O1 C6 C5 C4 -176.2(4)
C7 C6 C5 C4 4.1(7)
N1 C5 C4 C3 0.0(6)
C6 C5 C4 C3 179.1(6)
C5 C4 C3 C2 0.1(6)
C4 C3 C2 N1 -0.2(6)
C3 C2 N1 C5 0.2(5)
C3 C2 N1 C1 177.6(4)
C4 C5 N1 C2 -0.1(5)
C6 C5 N1 C2 -179.3(4)
C4 C5 N1 C1 -177.5(2)
C6 C5 N1 C1 3.4(8)
C8 O2 C7 O2A -29.6(7)
C8 O2 C7 C6A -150.6(8)
C8 O2 C7 C6 -112.83(15)
C8 O2 C7 Cl 110.00(13)
O1 C6 C7 O2 121.68(16)
C5 C6 C7 O2 -58.6(4)
O1 C6 C7 O2A 17.4(7)
C5 C6 C7 O2A -162.9(7)
O1 C6 C7 C8 50.2(2)
C5 C6 C7 C8 -130.1(3)
O1 C6 C7 C6A 168.1(10)
C5 C6 C7 C6A -12.2(11)
O1 C6 C7 Cl -98.87(15)
C5 C6 C7 Cl 80.9(3)
C7 O2 C8 O2A 31.8(8)
C7 O2 C8 C9 -113.69(15)
O2 C7 C8 O2A -145.8(8)
C6A C7 C8 O2A -108.0(11)
C6 C7 C8 O2A -39.1(8)
Cl C7 C8 O2A 107.6(8)
O2A C7 C8 O2 145.8(8)
C6A C7 C8 O2 37.8(8)
C6 C7 C8 O2 106.62(15)
Cl C7 C8 O2 -106.65(13)
O2 C7 C8 C9 103.53(17)
O2A C7 C8 C9 -110.7(8)
C6A C7 C8 C9 141.3(8)
C6 C7 C8 C9 -149.85(15)
Cl C7 C8 C9 -3.1(2)
O2A C8 C9 C10 -141.2(8)
O2 C8 C9 C10 0.4(2)
C7 C8 C9 C10 -67.0(2)
O2A C8 C9 C14 39.9(8)
O2 C8 C9 C14 -178.48(14)
C7 C8 C9 C14 114.07(18)
C14 C9 C10 C11 0.4(2)
C8 C9 C10 C11 -178.46(15)
C9 C10 C11 C12 -0.8(2)
C10 C11 C12 C13 0.3(2)
C10 C11 C12 N2 178.66(14)
O3 N2 C12 C11 169.08(14)
O4 N2 C12 C11 -11.8(2)
O3 N2 C12 C13 -12.4(2)
O4 N2 C12 C13 166.63(14)
C11 C12 C13 C14 0.6(2)
N2 C12 C13 C14 -177.76(13)
C12 C13 C14 C9 -1.0(2)
C10 C9 C14 C13 0.5(2)
C8 C9 C14 C13 179.41(14)
O2 C7 C6A O1A -31.0(17)
O2A C7 C6A O1A -135.3(17)
C8 C7 C6A O1A -65(2)
C6 C7 C6A O1A -170(2)
Cl C7 C6A O1A 83.9(19)
O2 C7 C6A C5A 149(5)
O2A C7 C6A C5A 45(5)
C8 C7 C6A C5A 115(5)
C6 C7 C6A C5A 10(5)
Cl C7 C6A C5A -96(5)
O1A C6A C5A C4A 168(7)
C7 C6A C5A C4A -12(12)
O1A C6A C5A N1A -9(12)
C7 C6A C5A N1A 171(6)
N1A C5A C4A C3A -5(8)
C6A C5A C4A C3A 177(9)
C5A C4A C3A C2A 7(6)
C4A C3A C2A N1A -7(4)
C3A C2A N1A C5A 3(6)
C3A C2A N1A C1A -164(7)
C4A C5A N1A C2A 1(8)
C6A C5A N1A C2A 179(7)
C4A C5A N1A C1A 169(7)
C6A C5A N1A C1A -14(13)
O2 C8 O2A C7 -30.5(7)
C9 C8 O2A C7 113.3(4)
O2 C7 O2A C8 31.4(7)
C6A C7 O2A C8 117.5(10)
C6 C7 O2A C8 146.3(6)
Cl C7 O2A C8 -107.1(5)
